data_4126075
loop_
_publ_author_name
'Dziedzic, Rafal Miroslaw'
'Martin, Joshua L.'
'Axtell, Jonathan C.'
'Saleh, Liban M. A.'
'Ong, Ta-Chung'
'Yang, Yun-Fang'
'Messina, Marco S.'
'Rheingold, Arnold L.'
'Houk, Kendall N.'
'Spokoyny, Alexander M.'

_publ_section_title
;
 Cage-walking: Vertex Differentiation by Palladium-Catalyzed Isomerization
 of B(9)-Bromo-meta-Carborane.
;
_journal_name_full 'Journal of the American Chemical Society'
_journal_paper_doi 10.1021/jacs.7b04080
_journal_year 2017
_chemical_formula_moiety 'C10 H20 B10 O'
_chemical_formula_sum 'C10 H20 B10 O'
_chemical_formula_weight 264.36
_space_group_crystal_system triclinic
_space_group_IT_number 2
_space_group_name_Hall '-P 1'
_space_group_name_H-M_alt 'P -1'
_symmetry_space_group_name_Hall '-P 1'
_symmetry_space_group_name_H-M 'P -1'
_atom_sites_solution_hydrogens geom
_atom_sites_solution_primary dual
_audit_creation_date 2016-12-06
_audit_creation_method
;
Olex2 1.2-beta
(compiled 2016.11.30 svn.r3356 for OlexSys, GUI svn.r5269)
;
_cell_angle_alpha 105.498(4)
_cell_angle_beta 99.460(4)
_cell_angle_gamma 110.281(6)
_cell_formula_units_Z 8
_cell_length_a 11.895(2)
_cell_length_b 15.005(3)
_cell_length_c 20.362(3)
_cell_measurement_reflns_used 6348
_cell_measurement_temperature 100
_cell_measurement_theta_max 25.319
_cell_measurement_theta_min 2.203
_cell_volume 3149.5(10)
_computing_cell_refinement 'SAINT v8.37A (Bruker, 2015)'
_computing_data_collection 'APEX2 v2013.6-2 (Bruker, 2013)'
_computing_data_reduction 'SAINT v8.37A (Bruker, 2015)'
_computing_molecular_graphics 'Olex2 (Dolomanov et al., 2009)'
_computing_publication_material 'Olex2 (Dolomanov et al., 2009)'
_computing_structure_refinement 'ShelXL (Sheldrick, 2015)'
_computing_structure_solution 'ShelXT (Sheldrick, 2015)'
_diffrn_ambient_temperature 100.0
_diffrn_detector 'Bruker APEX-II CCD'
_diffrn_detector_area_resol_mean 7.9
_diffrn_detector_type 'CCD Area Detector'
_diffrn_measured_fraction_theta_full 0.992
_diffrn_measured_fraction_theta_max 0.984
_diffrn_measurement_device 'Kappa Four-Circle Diffractometer'
_diffrn_measurement_device_type 'Bruker APEX II Ultra'
_diffrn_measurement_method '\f and \w scans'
_diffrn_radiation_monochromator 'Double Bounce Multilayer Mirrors'
_diffrn_radiation_probe x-ray
_diffrn_radiation_type MoK\a
_diffrn_radiation_wavelength 0.71073
_diffrn_radiation_xray_symbol K-L~3~
_diffrn_reflns_av_R_equivalents 0.0619
_diffrn_reflns_av_unetI/netI 0.0581
_diffrn_reflns_Laue_measured_fraction_full 0.992
_diffrn_reflns_Laue_measured_fraction_max 0.984
_diffrn_reflns_limit_h_max 14
_diffrn_reflns_limit_h_min -14
_diffrn_reflns_limit_k_max 17
_diffrn_reflns_limit_k_min -17
_diffrn_reflns_limit_l_max 24
_diffrn_reflns_limit_l_min -24
_diffrn_reflns_number 43355
_diffrn_reflns_point_group_measured_fraction_full 0.992
_diffrn_reflns_point_group_measured_fraction_max 0.984
_diffrn_reflns_theta_full 25.242
_diffrn_reflns_theta_max 25.311
_diffrn_reflns_theta_min 1.082
_diffrn_source 'Micro Focus Rotating Anode'
_diffrn_source_type 'Bruker TXS'
_diffrn_standards_number 0
_exptl_absorpt_coefficient_mu 0.057
_exptl_absorpt_correction_T_max 0.4901
_exptl_absorpt_correction_T_min 0.4611
_exptl_absorpt_correction_type multi-scan
_exptl_absorpt_process_details
;
SADABS-2016/2 (Bruker,2016/2) was used for absorption correction.
wR2(int) was 0.0732 before and 0.0608 after correction.
The Ratio of minimum to maximum transmission is 0.9408.
The \l/2 correction factor is Not present.
;
_exptl_crystal_colour colourless
_exptl_crystal_colour_primary colourless
_exptl_crystal_density_diffrn 1.115
_exptl_crystal_description block
_exptl_crystal_F_000 1104
_exptl_crystal_size_max 0.32
_exptl_crystal_size_mid 0.3
_exptl_crystal_size_min 0.28
_refine_diff_density_max 0.237
_refine_diff_density_min -0.253
_refine_diff_density_rms 0.044
_refine_ls_extinction_method none
_refine_ls_goodness_of_fit_ref 1.053
_refine_ls_hydrogen_treatment constr
_refine_ls_matrix_type full
_refine_ls_number_parameters 765
_refine_ls_number_reflns 11320
_refine_ls_number_restraints 0
_refine_ls_restrained_S_all 1.053
_refine_ls_R_factor_all 0.0944
_refine_ls_R_factor_gt 0.0589
_refine_ls_shift/su_max 0.000
_refine_ls_shift/su_mean 0.000
_refine_ls_structure_factor_coef Fsqd
_refine_ls_weighting_details 'w=1/[\s^2^(Fo^2^)+(0.0657P)^2^+1.3944P] where P=(Fo^2^+2Fc^2^)/3'
_refine_ls_weighting_scheme calc
_refine_ls_wR_factor_gt 0.1470
_refine_ls_wR_factor_ref 0.1682
_reflns_Friedel_coverage 0.000
_reflns_number_gt 7581
_reflns_number_total 11320
_reflns_threshold_expression 'I > 2\s(I)'
_cod_data_source_file ja7b04080_si_002.cif
_cod_data_source_block p-1_a
_cod_depositor_comments
;
The following automatic conversions were performed:

'_diffrn_radiation_probe' value 'X-ray' changed to 'x-ray' according
to
/home/data/users/saulius/crontab/automatic-downloads/rss-feeds/ACS/lib/dictionaries/cif_core.dic
dictionary named 'cif_core.dic' version 2.4.2 from 2011-04-26.

Automatic conversion script
Id: cif_fix_values 4973 2017-02-22 13:04:09Z antanas 
;
_cod_database_code 4126075
_shelx_space_group_comment
;
The symmetry employed for this shelxl refinement is uniquely defined
by the following loop, which should always be used as a source of
symmetry information in preference to the above space-group names.
They are only intended as comments.
;
_olex2_refinement_description
;
1. Fixed Uiso
 At 1.2 times of:
  All B(H) groups, All C(H) groups
 At 1.5 times of:
  All C(H,H,H) groups
2.a Aromatic/amide H refined with riding coordinates:
 C5B(H5B), C1D(H1D), C5D(H5D), C1C(H1C), C5C(H5C), C1B(H1B), C3B(H3B),
 C1A(H1A), C5A(H5A), C3C(H3C), C3A(H3A), C3D(H3D)
2.b Idealised Me refined as rotating group:
 C8B(H8BA,H8BB,H8BC), C8C(H8CA,H8CB,H8CC), C8A(H8AA,H8AB,H8AC), C7D(H7DA,H7DB,
 H7DC), C7C(H7CA,H7CB,H7CC), C7B(H7BA,H7BB,H7BC), C8D(H8DA,H8DB,H8DC), C7A(H7AA,
 H7AB,H7AC)
2.c Boron cage BH refined with riding coordinates:
 C9D(H9D), C9B(H9B), C9A(H9A), C10D(H10D), C10B(H10G), C9C(H9C), C10C(H10E),
 C10A(H10B), B5D(H5DA), B2A(H2A), B7C(H7C), B10C(H10F), B3B(H3BA), B3C(H3CA),
 B3A(H3AA), B5B(H5BA), B5C(H5CA), B2C(H2C), B3D(H3DA), B4D(H4D), B4A(H4A),
 B9A(H9AA), B4C(H4C), B9D(H9DA), B2D(H2D), B2B(H2B), B4B(H4B), B5A(H5AA),
 B10A(H10C), B8C(H8C), B7D(H7D), B8D(H8D), B10D(H10A), B9C(H9CA), B8B(H8B),
 B7A(H7A), B9B(H9BA), B8A(H8A), B10B(H10H), B7B(H7B), B6B(H6B), B6C(H6C),
 B6D(H6D), B6A(H6A)
;
_shelx_shelxl_version_number 2014/7
_olex2_submission_special_instructions 'No special instructions were received'

loop_
_space_group_symop_operation_xyz
'x, y, z'
'-x, -y, -z'

loop_
_atom_site_label
_atom_site_type_symbol
_atom_site_fract_x
_atom_site_fract_y
_atom_site_fract_z
_atom_site_U_iso_or_equiv
_atom_site_adp_type
_atom_site_occupancy
_atom_site_site_symmetry_order
_atom_site_calc_flag
_atom_site_refinement_flags_posn
O1D O 0.87689(13) 0.81655(11) 0.29609(7) 0.0269(4) Uani 1 1 d .
O1A O 0.07561(13) 0.01906(11) 0.20394(7) 0.0272(4) Uani 1 1 d .
O1C O 0.59170(13) 0.52044(11) 0.20444(7) 0.0275(4) Uani 1 1 d .
O1B O 0.39801(13) 0.32645(11) 0.29445(7) 0.0274(4) Uani 1 1 d .
C6C C 0.47208(18) 0.51766(15) 0.18287(10) 0.0208(5) Uani 1 1 d .
C5B C 0.26861(18) 0.41926(15) 0.30371(10) 0.0213(5) Uani 1 1 d .
H5B H 0.3202 0.4642 0.2851 0.026 Uiso 1 1 calc R
C1D C 0.75787(18) 0.91822(15) 0.30422(10) 0.0222(5) Uani 1 1 d .
H1D H 0.8080 0.9572 0.2816 0.027 Uiso 1 1 calc R
C6B C 0.29661(18) 0.34033(15) 0.31472(10) 0.0222(5) Uani 1 1 d .
C6D C 0.78185(18) 0.83904(15) 0.31823(10) 0.0218(5) Uani 1 1 d .
C4B C 0.16420(18) 0.43161(15) 0.32028(10) 0.0218(5) Uani 1 1 d .
C6A C -0.04155(19) 0.01902(16) 0.17939(10) 0.0221(5) Uani 1 1 d .
C2B C 0.11977(19) 0.28551(16) 0.36027(11) 0.0264(5) Uani 1 1 d .
C5D C 0.70983(18) 0.78069(15) 0.35132(11) 0.0247(5) Uani 1 1 d .
H5D H 0.7278 0.7275 0.3606 0.030 Uiso 1 1 calc R
C2D C 0.66047(18) 0.93968(16) 0.32354(11) 0.0241(5) Uani 1 1 d .
C1C C 0.36944(19) 0.42457(16) 0.15108(11) 0.0242(5) Uani 1 1 d .
H1C H 0.3809 0.3633 0.1422 0.029 Uiso 1 1 calc R
C5C C 0.45800(18) 0.60865(15) 0.19611(10) 0.0220(5) Uani 1 1 d .
H5C H 0.5293 0.6715 0.2175 0.026 Uiso 1 1 calc R
C4D C 0.61136(19) 0.80022(16) 0.37084(11) 0.0263(5) Uani 1 1 d .
C1B C 0.22380(19) 0.27376(15) 0.34269(11) 0.0265(5) Uani 1 1 d .
H1B H 0.2447 0.2207 0.3498 0.032 Uiso 1 1 calc R
C3B C 0.09113(18) 0.36395(16) 0.34868(11) 0.0250(5) Uani 1 1 d .
H3B H 0.0202 0.3719 0.3603 0.030 Uiso 1 1 calc R
C1A C -0.1470(2) -0.07213(16) 0.14637(11) 0.0258(5) Uani 1 1 d .
H1A H -0.1389 -0.1347 0.1381 0.031 Uiso 1 1 calc R
C5A C -0.05101(19) 0.11197(15) 0.19130(10) 0.0223(5) Uani 1 1 d .
H5A H 0.0219 0.1736 0.2131 0.027 Uiso 1 1 calc R
C2A C -0.26513(19) -0.07178(16) 0.12532(11) 0.0262(5) Uani 1 1 d .
C3C C 0.23500(18) 0.51299(15) 0.14582(10) 0.0228(5) Uani 1 1 d .
H3C H 0.1536 0.5114 0.1332 0.027 Uiso 1 1 calc R
C3A C -0.27451(19) 0.02131(15) 0.13811(11) 0.0245(5) Uani 1 1 d .
H3A H -0.3543 0.0221 0.1243 0.029 Uiso 1 1 calc R
C4C C 0.33844(19) 0.60724(15) 0.17776(11) 0.0227(5) Uani 1 1 d .
C4A C -0.16841(19) 0.11400(15) 0.17104(11) 0.0234(5) Uani 1 1 d .
C2C C 0.24885(19) 0.42163(15) 0.13219(11) 0.0242(5) Uani 1 1 d .
C9D C 1.12602(19) 0.94257(15) 0.34604(11) 0.0248(5) Uani 1 1 d .
H9D H 1.1150 0.9815 0.3071 0.030 Uiso 1 1 calc R
C3D C 0.58819(18) 0.87974(16) 0.35670(11) 0.0246(5) Uani 1 1 d .
H3D H 0.5214 0.8936 0.3700 0.029 Uiso 1 1 calc R
C9B C 0.64544(19) 0.45816(16) 0.34945(11) 0.0266(5) Uani 1 1 d .
H9B H 0.6364 0.4955 0.3092 0.032 Uiso 1 1 calc R
C9A C 0.27730(19) 0.10407(16) 0.15739(11) 0.0271(5) Uani 1 1 d .
H9A H 0.2997 0.1817 0.1950 0.032 Uiso 1 1 calc R
C8B C 0.1308(2) 0.51584(17) 0.30829(13) 0.0319(5) Uani 1 1 d .
H8BA H 0.1973 0.5603 0.2943 0.048 Uiso 1 1 calc GR
H8BB H 0.1214 0.5553 0.3523 0.048 Uiso 1 1 calc GR
H8BC H 0.0519 0.4864 0.2705 0.048 Uiso 1 1 calc GR
C8C C 0.3207(2) 0.70527(16) 0.19189(13) 0.0336(6) Uani 1 1 d .
H8CA H 0.2848 0.7155 0.2318 0.050 Uiso 1 1 calc GR
H8CB H 0.2641 0.7015 0.1494 0.050 Uiso 1 1 calc GR
H8CC H 0.4018 0.7622 0.2036 0.050 Uiso 1 1 calc GR
C8A C -0.1817(2) 0.21331(16) 0.18473(13) 0.0351(6) Uani 1 1 d .
H8AA H -0.2131 0.2270 0.2262 0.053 Uiso 1 1 calc GR
H8AB H -0.2405 0.2092 0.1431 0.053 Uiso 1 1 calc GR
H8AC H -0.1000 0.2681 0.1938 0.053 Uiso 1 1 calc GR
C10D C 1.1663(2) 0.95255(18) 0.48017(12) 0.0322(6) Uani 1 1 d .
H10D H 1.1835 0.9983 0.5371 0.039 Uiso 1 1 calc R
C10B C 0.6748(2) 0.47109(18) 0.48374(12) 0.0337(6) Uani 1 1 d .
H10G H 0.6862 0.5174 0.5395 0.040 Uiso 1 1 calc R
C9C C 0.79662(19) 0.60163(16) 0.16113(12) 0.0283(5) Uani 1 1 d .
H9C H 0.8292 0.6750 0.2063 0.034 Uiso 1 1 calc R
C10C C 0.7014(2) 0.50342(18) 0.02355(12) 0.0333(6) Uani 1 1 d .
H10E H 0.6654 0.5051 -0.0303 0.040 Uiso 1 1 calc R
C7D C 0.6336(2) 1.02564(18) 0.30962(13) 0.0356(6) Uani 1 1 d .
H7DA H 0.6949 1.0602 0.2880 0.053 Uiso 1 1 calc GR
H7DB H 0.6393 1.0740 0.3546 0.053 Uiso 1 1 calc GR
H7DC H 0.5493 0.9983 0.2773 0.053 Uiso 1 1 calc GR
C10A C 0.1929(2) -0.02088(17) 0.02505(11) 0.0291(5) Uani 1 1 d .
H10B H 0.1545 -0.0339 -0.0324 0.035 Uiso 1 1 calc R
C7C C 0.1356(2) 0.32110(17) 0.09912(14) 0.0408(6) Uani 1 1 d .
H7CA H 0.1585 0.2700 0.0705 0.061 Uiso 1 1 calc GR
H7CB H 0.0692 0.3288 0.0687 0.061 Uiso 1 1 calc GR
H7CC H 0.1058 0.2995 0.1367 0.061 Uiso 1 1 calc GR
C7B C 0.0383(2) 0.21262(19) 0.38971(14) 0.0440(7) Uani 1 1 d .
H7BA H -0.0218 0.1513 0.3504 0.066 Uiso 1 1 calc GR
H7BB H -0.0069 0.2451 0.4165 0.066 Uiso 1 1 calc GR
H7BC H 0.0909 0.1943 0.4212 0.066 Uiso 1 1 calc GR
B1D B 0.9922(2) 0.84467(17) 0.34596(12) 0.0205(5) Uani 1 1 d .
C8D C 0.5304(2) 0.73575(19) 0.40524(14) 0.0418(6) Uani 1 1 d .
H8DA H 0.4627 0.6759 0.3683 0.063 Uiso 1 1 calc GR
H8DB H 0.4947 0.7755 0.4346 0.063 Uiso 1 1 calc GR
H8DC H 0.5813 0.7142 0.4351 0.063 Uiso 1 1 calc GR
B1C B 0.6567(2) 0.50430(18) 0.15395(12) 0.0211(5) Uani 1 1 d .
B1A B 0.1464(2) 0.00259(17) 0.15712(12) 0.0208(5) Uani 1 1 d .
B1B B 0.5112(2) 0.35752(18) 0.34663(12) 0.0217(5) Uani 1 1 d .
C7A C -0.3811(2) -0.17001(17) 0.09094(14) 0.0404(6) Uani 1 1 d .
H7AA H -0.3614 -0.2212 0.0598 0.061 Uiso 1 1 calc GR
H7AB H -0.4466 -0.1586 0.0629 0.061 Uiso 1 1 calc GR
H7AC H -0.4105 -0.1939 0.1279 0.061 Uiso 1 1 calc GR
B5D B 1.0668(2) 0.96549(18) 0.41585(13) 0.0249(6) Uani 1 1 d .
H5DA H 1.0176 1.0172 0.4262 0.030 Uiso 1 1 calc R
B2A B 0.1496(2) 0.05204(18) 0.08544(13) 0.0246(6) Uani 1 1 d .
H2A H 0.0861 0.0892 0.0726 0.029 Uiso 1 1 calc R
B7C B 0.8326(2) 0.42860(19) 0.10435(14) 0.0278(6) Uani 1 1 d .
H7C H 0.8863 0.3809 0.1078 0.033 Uiso 1 1 calc R
B10C B 0.8440(2) 0.4969(2) 0.04454(14) 0.0294(6) Uani 1 1 d .
H10F H 0.9042 0.4939 0.0078 0.035 Uiso 1 1 calc R
B3B B 0.5729(2) 0.2788(2) 0.37916(15) 0.0296(6) Uani 1 1 d .
H3BA H 0.5174 0.1949 0.3617 0.036 Uiso 1 1 calc R
B3C B 0.5943(2) 0.43849(19) 0.06018(13) 0.0261(6) Uani 1 1 d .
H3CA H 0.4912 0.3978 0.0339 0.031 Uiso 1 1 calc R
B3A B 0.0919(2) -0.08085(18) 0.06666(13) 0.0255(6) Uani 1 1 d .
H3AA H -0.0094 -0.1321 0.0402 0.031 Uiso 1 1 calc R
B5B B 0.5779(2) 0.47958(19) 0.41584(13) 0.0271(6) Uani 1 1 d .
H5BA H 0.5251 0.5287 0.4227 0.032 Uiso 1 1 calc R
B5C B 0.8053(2) 0.4992(2) 0.18042(14) 0.0290(6) Uani 1 1 d .
H5CA H 0.8413 0.4999 0.2350 0.035 Uiso 1 1 calc R
B2C B 0.6713(2) 0.5728(2) 0.09325(13) 0.0273(6) Uani 1 1 d .
H2C H 0.6190 0.6216 0.0899 0.033 Uiso 1 1 calc R
B3D B 1.0516(2) 0.76147(19) 0.37373(14) 0.0287(6) Uani 1 1 d .
H3DA H 0.9931 0.6780 0.3562 0.034 Uiso 1 1 calc R
B4D B 1.0221(2) 0.85264(19) 0.43669(13) 0.0246(5) Uani 1 1 d .
H4D H 0.9444 0.8301 0.4616 0.030 Uiso 1 1 calc R
B4A B 0.1872(2) -0.10320(19) 0.13316(14) 0.0284(6) Uani 1 1 d .
H4A H 0.1488 -0.1689 0.1513 0.034 Uiso 1 1 calc R
B9A B 0.3052(2) 0.0964(2) 0.07747(14) 0.0308(6) Uani 1 1 d .
H9AA H 0.3436 0.1620 0.0592 0.037 Uiso 1 1 calc R
B4C B 0.6782(2) 0.39141(19) 0.11432(14) 0.0293(6) Uani 1 1 d .
H4C H 0.6307 0.3196 0.1243 0.035 Uiso 1 1 calc R
B9D B 1.1603(2) 0.8313(2) 0.46046(15) 0.0326(6) Uani 1 1 d .
H9DA H 1.1731 0.7947 0.5007 0.039 Uiso 1 1 calc R
B2D B 1.1145(2) 0.82072(19) 0.31489(14) 0.0267(6) Uani 1 1 d .
H2D H 1.0966 0.7766 0.2576 0.032 Uiso 1 1 calc R
B2B B 0.6405(2) 0.3382(2) 0.32160(14) 0.0298(6) Uani 1 1 d .
H2B H 0.6288 0.2938 0.2653 0.036 Uiso 1 1 calc R
B4B B 0.5344(2) 0.3679(2) 0.43805(13) 0.0273(6) Uani 1 1 d .
H4B H 0.4537 0.3437 0.4605 0.033 Uiso 1 1 calc R
B5A B 0.3029(2) 0.0172(2) 0.19191(14) 0.0304(6) Uani 1 1 d .
H5AA H 0.3409 0.0324 0.2498 0.036 Uiso 1 1 calc R
B10A B 0.3433(2) -0.0093(2) 0.05423(14) 0.0324(6) Uani 1 1 d .
H10C H 0.4063 -0.0142 0.0195 0.039 Uiso 1 1 calc R
B8C B 0.9083(2) 0.56350(19) 0.13754(14) 0.0306(6) Uani 1 1 d .
H8C H 1.0113 0.6056 0.1639 0.037 Uiso 1 1 calc R
B7D B 1.2613(2) 0.9249(2) 0.36432(14) 0.0307(6) Uani 1 1 d .
H7D H 1.3391 0.9487 0.3397 0.037 Uiso 1 1 calc R
B8D B 1.2163(2) 0.8112(2) 0.38480(14) 0.0314(6) Uani 1 1 d .
H8D H 1.2657 0.7597 0.3742 0.038 Uiso 1 1 calc R
B10D B 1.2878(2) 0.9313(2) 0.45396(14) 0.0315(6) Uani 1 1 d .
H10A H 1.3842 0.9598 0.4901 0.038 Uiso 1 1 calc R
B9C B 0.8251(3) 0.6088(2) 0.08297(15) 0.0342(7) Uani 1 1 d .
H9CA H 0.8733 0.6802 0.0726 0.041 Uiso 1 1 calc R
B8B B 0.7397(2) 0.3330(2) 0.39553(15) 0.0333(6) Uani 1 1 d .
H8B H 0.7934 0.2845 0.3887 0.040 Uiso 1 1 calc R
B7A B 0.3434(2) -0.0587(2) 0.12519(15) 0.0354(7) Uani 1 1 d .
H7A H 0.4073 -0.0954 0.1382 0.042 Uiso 1 1 calc R
B9B B 0.6735(2) 0.3518(2) 0.46746(15) 0.0342(7) Uani 1 1 d .
H9BA H 0.6837 0.3166 0.5089 0.041 Uiso 1 1 calc R
B8A B 0.4002(2) 0.0748(2) 0.14352(14) 0.0336(6) Uani 1 1 d .
H8A H 0.5013 0.1268 0.1695 0.040 Uiso 1 1 calc R
B10B B 0.8016(2) 0.4541(2) 0.46343(14) 0.0321(6) Uani 1 1 d .
H10H H 0.8961 0.4859 0.5025 0.039 Uiso 1 1 calc R
B7B B 0.7824(2) 0.4457(2) 0.37377(14) 0.0322(6) Uani 1 1 d .
H7B H 0.8635 0.4713 0.3518 0.039 Uiso 1 1 calc R
B6B B 0.7443(2) 0.5332(2) 0.43208(14) 0.0331(6) Uani 1 1 d .
H6B H 0.8005 0.6170 0.4496 0.040 Uiso 1 1 calc R
B6C B 0.7021(2) 0.3913(2) 0.03022(14) 0.0322(6) Uani 1 1 d .
H6C H 0.6691 0.3190 -0.0160 0.039 Uiso 1 1 calc R
B6D B 1.2322(2) 1.0151(2) 0.42714(15) 0.0327(6) Uani 1 1 d .
H6D H 1.2911 1.0985 0.4448 0.039 Uiso 1 1 calc R
B6A B 0.2135(2) -0.1185(2) 0.04772(15) 0.0344(7) Uani 1 1 d .
H6A H 0.1918 -0.1950 0.0087 0.041 Uiso 1 1 calc R

loop_
_atom_site_aniso_label
_atom_site_aniso_U_11
_atom_site_aniso_U_22
_atom_site_aniso_U_33
_atom_site_aniso_U_23
_atom_site_aniso_U_13
_atom_site_aniso_U_12
O1D 0.0229(8) 0.0348(9) 0.0206(8) 0.0006(7) 0.0037(6) 0.0170(7)
O1A 0.0281(8) 0.0431(9) 0.0200(8) 0.0120(7) 0.0089(6) 0.0239(7)
O1C 0.0235(8) 0.0480(9) 0.0205(8) 0.0139(7) 0.0090(6) 0.0230(7)
O1B 0.0261(8) 0.0367(9) 0.0191(8) 0.0020(7) 0.0046(6) 0.0192(7)
C6C 0.0189(11) 0.0323(12) 0.0163(10) 0.0098(9) 0.0071(8) 0.0144(9)
C5B 0.0198(11) 0.0278(11) 0.0160(10) 0.0074(9) 0.0059(8) 0.0092(9)
C1D 0.0204(11) 0.0266(11) 0.0186(11) 0.0079(9) 0.0053(8) 0.0085(9)
C6B 0.0201(11) 0.0259(11) 0.0154(10) 0.0001(9) 0.0018(8) 0.0105(9)
C6D 0.0181(10) 0.0227(11) 0.0170(11) -0.0003(9) -0.0003(8) 0.0076(9)
C4B 0.0188(10) 0.0256(11) 0.0192(11) 0.0067(9) 0.0032(8) 0.0089(9)
C6A 0.0246(11) 0.0332(12) 0.0178(11) 0.0127(9) 0.0108(9) 0.0174(10)
C2B 0.0185(11) 0.0266(12) 0.0264(12) 0.0085(10) 0.0024(9) 0.0028(9)
C5D 0.0203(11) 0.0209(11) 0.0281(12) 0.0068(9) 0.0002(9) 0.0074(9)
C2D 0.0187(11) 0.0297(12) 0.0203(11) 0.0061(9) 0.0006(9) 0.0100(9)
C1C 0.0310(12) 0.0246(11) 0.0245(12) 0.0110(9) 0.0139(10) 0.0156(10)
C5C 0.0182(11) 0.0244(11) 0.0180(11) 0.0035(9) 0.0051(8) 0.0056(9)
C4D 0.0188(11) 0.0279(12) 0.0250(12) 0.0097(9) 0.0013(9) 0.0033(9)
C1B 0.0262(12) 0.0218(11) 0.0265(12) 0.0059(9) 0.0007(9) 0.0093(9)
C3B 0.0160(10) 0.0322(12) 0.0235(11) 0.0069(10) 0.0042(9) 0.0090(9)
C1A 0.0329(13) 0.0253(11) 0.0286(12) 0.0124(10) 0.0182(10) 0.0161(10)
C5A 0.0211(11) 0.0242(11) 0.0187(11) 0.0056(9) 0.0066(9) 0.0070(9)
C2A 0.0259(12) 0.0267(12) 0.0276(12) 0.0098(10) 0.0146(10) 0.0092(9)
C3C 0.0167(10) 0.0297(12) 0.0218(11) 0.0083(9) 0.0072(9) 0.0092(9)
C3A 0.0187(11) 0.0304(12) 0.0265(12) 0.0090(10) 0.0103(9) 0.0114(9)
C4C 0.0243(11) 0.0255(11) 0.0202(11) 0.0063(9) 0.0094(9) 0.0121(9)
C4A 0.0241(11) 0.0257(11) 0.0239(11) 0.0080(9) 0.0098(9) 0.0133(9)
C2C 0.0228(11) 0.0263(11) 0.0226(11) 0.0070(9) 0.0118(9) 0.0079(9)
C9D 0.0248(11) 0.0271(11) 0.0264(12) 0.0125(10) 0.0094(9) 0.0118(9)
C3D 0.0149(10) 0.0323(12) 0.0256(12) 0.0089(10) 0.0065(9) 0.0093(9)
C9B 0.0268(12) 0.0337(12) 0.0260(12) 0.0162(10) 0.0092(9) 0.0149(10)
C9A 0.0259(12) 0.0237(11) 0.0258(12) 0.0045(9) 0.0053(9) 0.0077(9)
C8B 0.0291(12) 0.0354(13) 0.0384(14) 0.0162(11) 0.0100(10) 0.0189(10)
C8C 0.0314(13) 0.0279(12) 0.0405(14) 0.0059(11) 0.0112(11) 0.0153(10)
C8A 0.0321(13) 0.0267(12) 0.0477(15) 0.0107(11) 0.0117(11) 0.0149(10)
C10D 0.0229(12) 0.0429(14) 0.0255(12) 0.0064(11) 0.0013(9) 0.0141(10)
C10B 0.0234(12) 0.0508(15) 0.0239(12) 0.0074(11) 0.0037(9) 0.0173(11)
C9C 0.0220(11) 0.0272(12) 0.0329(13) 0.0046(10) 0.0088(10) 0.0110(9)
C10C 0.0331(13) 0.0530(15) 0.0257(12) 0.0166(11) 0.0147(10) 0.0264(12)
C7D 0.0339(13) 0.0426(14) 0.0417(14) 0.0208(12) 0.0131(11) 0.0232(11)
C10A 0.0261(12) 0.0391(13) 0.0219(12) 0.0081(10) 0.0095(9) 0.0142(10)
C7C 0.0307(13) 0.0284(13) 0.0535(16) 0.0075(12) 0.0163(12) 0.0041(10)
C7B 0.0338(14) 0.0436(15) 0.0529(17) 0.0278(13) 0.0118(12) 0.0060(12)
B1D 0.0216(12) 0.0204(12) 0.0203(12) 0.0052(10) 0.0057(10) 0.0112(10)
C8D 0.0272(13) 0.0461(15) 0.0538(16) 0.0304(13) 0.0124(12) 0.0068(11)
B1C 0.0191(12) 0.0273(13) 0.0197(12) 0.0095(10) 0.0048(10) 0.0120(10)
B1A 0.0228(12) 0.0231(12) 0.0187(12) 0.0077(10) 0.0048(10) 0.0121(10)
B1B 0.0238(13) 0.0248(13) 0.0192(12) 0.0056(10) 0.0080(10) 0.0137(10)
C7A 0.0317(13) 0.0299(13) 0.0551(17) 0.0130(12) 0.0189(12) 0.0060(11)
B5D 0.0210(13) 0.0237(13) 0.0276(14) 0.0044(11) 0.0032(10) 0.0114(10)
B2A 0.0281(13) 0.0307(14) 0.0229(13) 0.0118(11) 0.0102(11) 0.0180(11)
B7C 0.0205(13) 0.0300(14) 0.0377(15) 0.0117(12) 0.0080(11) 0.0162(11)
B10C 0.0235(13) 0.0377(15) 0.0283(14) 0.0087(12) 0.0092(11) 0.0154(12)
B3B 0.0252(13) 0.0285(14) 0.0442(16) 0.0176(12) 0.0121(12) 0.0167(11)
B3C 0.0174(12) 0.0361(14) 0.0211(13) 0.0028(11) 0.0044(10) 0.0125(11)
B3A 0.0200(12) 0.0273(13) 0.0248(13) 0.0032(11) 0.0082(10) 0.0086(10)
B5B 0.0254(13) 0.0300(14) 0.0241(13) 0.0026(11) 0.0044(11) 0.0158(11)
B5C 0.0214(13) 0.0435(16) 0.0281(14) 0.0134(12) 0.0036(11) 0.0209(12)
B2C 0.0308(14) 0.0388(15) 0.0264(14) 0.0160(12) 0.0146(11) 0.0239(12)
B3D 0.0268(14) 0.0268(13) 0.0408(16) 0.0155(12) 0.0128(12) 0.0163(11)
B4D 0.0204(12) 0.0320(14) 0.0233(13) 0.0106(11) 0.0059(10) 0.0124(11)
B4A 0.0282(14) 0.0258(13) 0.0414(16) 0.0166(12) 0.0151(12) 0.0167(11)
B9A 0.0279(14) 0.0314(14) 0.0341(15) 0.0142(12) 0.0130(12) 0.0092(11)
B4C 0.0263(14) 0.0264(13) 0.0410(16) 0.0127(12) 0.0129(12) 0.0154(11)
B9D 0.0282(14) 0.0490(17) 0.0365(16) 0.0281(13) 0.0120(12) 0.0227(13)
B2D 0.0274(14) 0.0302(14) 0.0269(14) 0.0069(11) 0.0117(11) 0.0172(11)
B2B 0.0309(14) 0.0358(15) 0.0290(14) 0.0083(12) 0.0142(11) 0.0207(12)
B4B 0.0231(13) 0.0422(15) 0.0221(13) 0.0155(12) 0.0078(10) 0.0160(12)
B5A 0.0227(13) 0.0429(16) 0.0274(14) 0.0136(12) 0.0034(11) 0.0163(12)
B10A 0.0239(14) 0.0394(15) 0.0329(15) 0.0081(12) 0.0126(11) 0.0133(12)
B8C 0.0194(13) 0.0331(14) 0.0332(15) 0.0024(12) 0.0056(11) 0.0115(11)
B7D 0.0249(14) 0.0394(15) 0.0358(15) 0.0184(13) 0.0146(12) 0.0156(12)
B8D 0.0271(14) 0.0369(15) 0.0396(16) 0.0146(13) 0.0150(12) 0.0205(12)
B10D 0.0223(13) 0.0428(16) 0.0314(15) 0.0139(12) 0.0085(11) 0.0145(12)
B9C 0.0367(16) 0.0335(15) 0.0458(17) 0.0195(13) 0.0238(13) 0.0200(13)
B8B 0.0294(14) 0.0407(16) 0.0446(17) 0.0208(13) 0.0155(13) 0.0245(13)
B7A 0.0289(15) 0.0437(17) 0.0481(18) 0.0219(14) 0.0168(13) 0.0244(13)
B9B 0.0254(14) 0.0535(18) 0.0385(16) 0.0306(14) 0.0119(12) 0.0207(13)
B8A 0.0193(13) 0.0411(16) 0.0345(15) 0.0088(13) 0.0066(11) 0.0095(12)
B10B 0.0244(14) 0.0476(17) 0.0311(15) 0.0184(13) 0.0114(11) 0.0175(12)
B7B 0.0261(14) 0.0467(16) 0.0316(15) 0.0186(13) 0.0144(12) 0.0174(12)
B6B 0.0264(14) 0.0350(15) 0.0341(15) 0.0096(12) 0.0054(12) 0.0116(12)
B6C 0.0226(13) 0.0330(15) 0.0324(15) -0.0018(12) 0.0067(11) 0.0120(11)
B6D 0.0229(13) 0.0295(14) 0.0383(16) 0.0092(12) 0.0024(12) 0.0070(11)
B6A 0.0314(15) 0.0283(14) 0.0428(17) 0.0040(12) 0.0154(13) 0.0155(12)

loop_
_atom_type_symbol
_atom_type_description
_atom_type_scat_dispersion_real
_atom_type_scat_dispersion_imag
_atom_type_scat_source
C C 0.0033 0.0016 'International Tables Vol C Tables 4.2.6.8 and 6.1.1.4'
H H 0.0000 0.0000 'International Tables Vol C Tables 4.2.6.8 and 6.1.1.4'
B B 0.0013 0.0007 'International Tables Vol C Tables 4.2.6.8 and 6.1.1.4'
O O 0.0106 0.0060 'International Tables Vol C Tables 4.2.6.8 and 6.1.1.4'

loop_
_geom_angle_atom_site_label_1
_geom_angle_atom_site_label_2
_geom_angle_atom_site_label_3
_geom_angle
C6D O1D B1D 120.46(15)
B1A O1A C6A 120.60(16)
C6C O1C B1C 119.59(16)
C6B O1B B1B 119.80(15)
C1C C6C O1C 119.59(18)
C1C C6C C5C 121.31(18)
C5C C6C O1C 119.06(17)
C6B C5B H5B 120.2
C4B C5B H5B 120.2
C4B C5B C6B 119.61(19)
C6D C1D H1D 120.0
C2D C1D H1D 120.0
C2D C1D C6D 119.92(19)
C5B C6B O1B 118.53(18)
C1B C6B O1B 119.73(19)
C1B C6B C5B 121.69(19)
O1D C6D C1D 118.90(18)
C5D C6D O1D 119.86(19)
C5D C6D C1D 121.20(19)
C5B C4B C3B 118.30(19)
C5B C4B C8B 120.84(19)
C3B C4B C8B 120.87(18)
C1A C6A O1A 120.30(18)
C1A C6A C5A 120.93(19)
C5A C6A O1A 118.73(18)
C1B C2B C3B 118.75(19)
C1B C2B C7B 120.2(2)
C3B C2B C7B 121.0(2)
C6D C5D H5D 120.0
C6D C5D C4D 120.0(2)
C4D C5D H5D 120.0
C1D C2D C3D 118.2(2)
C1D C2D C7D 120.86(19)
C3D C2D C7D 120.94(19)
C6C C1C H1C 120.2
C6C C1C C2C 119.69(19)
C2C C1C H1C 120.2
C6C C5C H5C 120.1
C6C C5C C4C 119.83(18)
C4C C5C H5C 120.1
C5D C4D C3D 118.35(19)
C5D C4D C8D 120.6(2)
C3D C4D C8D 121.1(2)
C6B C1B C2B 119.5(2)
C6B C1B H1B 120.2
C2B C1B H1B 120.2
C4B C3B H3B 119.0
C2B C3B C4B 122.10(19)
C2B C3B H3B 119.0
C6A C1A H1A 119.9
C6A C1A C2A 120.12(19)
C2A C1A H1A 119.9
C6A C5A H5A 120.1
C6A C5A C4A 119.84(18)
C4A C5A H5A 120.1
C1A C2A C7A 120.9(2)
C3A C2A C1A 118.82(19)
C3A C2A C7A 120.3(2)
C4C C3C H3C 119.2
C2C C3C H3C 119.2
C2C C3C C4C 121.67(19)
C2A C3A H3A 119.2
C2A C3A C4A 121.6(2)
C4A C3A H3A 119.2
C5C C4C C3C 118.64(19)
C5C C4C C8C 120.80(18)
C3C C4C C8C 120.56(19)
C5A C4A C3A 118.72(19)
C5A C4A C8A 120.94(18)
C3A C4A C8A 120.34(19)
C1C C2C C7C 120.53(19)
C3C C2C C1C 118.86(18)
C3C C2C C7C 120.59(19)
B1D C9D H9D 117.7
B5D C9D H9D 117.8
B5D C9D B1D 62.40(13)
B5D C9D B2D 113.36(17)
B5D C9D B7D 114.77(17)
B5D C9D B6D 63.75(14)
B2D C9D H9D 118.7
B2D C9D B1D 62.00(13)
B2D C9D B7D 62.78(14)
B7D C9D H9D 117.7
B7D C9D B1D 114.70(17)
B6D C9D H9D 117.2
B6D C9D B1D 115.54(17)
B6D C9D B2D 114.21(18)
B6D C9D B7D 62.29(14)
C2D C3D H3D 118.9
C4D C3D C2D 122.29(19)
C4D C3D H3D 118.9
B1B C9B H9B 117.6
B5B C9B H9B 117.9
B5B C9B B1B 62.53(13)
B5B C9B B2B 113.42(18)
B5B C9B B7B 114.49(18)
B5B C9B B6B 63.62(14)
B2B C9B H9B 118.7
B2B C9B B1B 62.04(13)
B7B C9B H9B 117.9
B7B C9B B1B 114.70(18)
B7B C9B B2B 62.82(15)
B6B C9B H9B 117.4
B6B C9B B1B 115.49(17)
B6B C9B B2B 114.02(18)
B6B C9B B7B 62.02(15)
B1A C9A H9A 117.6
B2A C9A H9A 117.5
B2A C9A B1A 62.86(13)
B2A C9A B5A 113.96(17)
B2A C9A B8A 115.41(17)
B9A C9A H9A 116.8
B9A C9A B1A 115.81(16)
B9A C9A B2A 63.51(14)
B9A C9A B5A 114.90(17)
B9A C9A B8A 63.14(15)
B5A C9A H9A 118.5
B5A C9A B1A 61.94(13)
B8A C9A H9A 117.4
B8A C9A B1A 114.71(17)
B8A C9A B5A 62.64(15)
C4B C8B H8BA 109.5
C4B C8B H8BB 109.5
C4B C8B H8BC 109.5
H8BA C8B H8BB 109.5
H8BA C8B H8BC 109.5
H8BB C8B H8BC 109.5
C4C C8C H8CA 109.5
C4C C8C H8CB 109.5
C4C C8C H8CC 109.5
H8CA C8C H8CB 109.5
H8CA C8C H8CC 109.5
H8CB C8C H8CC 109.5
C4A C8A H8AA 109.5
C4A C8A H8AB 109.5
C4A C8A H8AC 109.5
H8AA C8A H8AB 109.5
H8AA C8A H8AC 109.5
H8AB C8A H8AC 109.5
B5D C10D H10D 118.2
B5D C10D B4D 62.22(14)
B5D C10D B9D 113.75(17)
B5D C10D B10D 113.58(18)
B5D C10D B6D 62.94(15)
B4D C10D H10D 118.0
B4D C10D B9D 62.62(14)
B9D C10D H10D 118.3
B10D C10D H10D 118.7
B10D C10D B4D 113.76(17)
B10D C10D B9D 62.12(15)
B10D C10D B6D 62.01(15)
B6D C10D H10D 117.9
B6D C10D B4D 114.43(17)
B6D C10D B9D 113.76(18)
B5B C10B H10G 118.1
B5B C10B B4B 62.29(14)
B5B C10B B9B 113.62(18)
B5B C10B B10B 113.84(18)
B5B C10B B6B 63.13(15)
B4B C10B H10G 118.0
B9B C10B H10G 118.4
B9B C10B B4B 62.28(15)
B10B C10B H10G 118.4
B10B C10B B4B 113.87(18)
B10B C10B B9B 62.42(15)
B10B C10B B6B 61.95(15)
B6B C10B H10G 117.9
B6B C10B B4B 114.54(18)
B6B C10B B9B 113.79(18)
B1C C9C H9C 117.2
B5C C9C H9C 118.0
B5C C9C B1C 62.46(14)
B2C C9C H9C 117.3
B2C C9C B1C 63.08(14)
B2C C9C B5C 114.64(17)
B2C C9C B8C 115.55(17)
B2C C9C B9C 63.33(15)
B8C C9C H9C 117.3
B8C C9C B1C 115.28(17)
B8C C9C B5C 62.77(15)
B9C C9C H9C 116.9
B9C C9C B1C 115.92(17)
B9C C9C B5C 115.08(17)
B9C C9C B8C 63.10(15)
B10C C10C H10E 118.6
B10C C10C B6C 62.30(14)
B3C C10C H10E 117.7
B3C C10C B10C 113.95(18)
B3C C10C B6C 62.18(14)
B2C C10C H10E 117.9
B2C C10C B10C 113.87(18)
B2C C10C B3C 62.60(14)
B2C C10C B9C 63.37(15)
B2C C10C B6C 113.58(18)
B9C C10C H10E 117.7
B9C C10C B10C 61.78(14)
B9C C10C B3C 115.07(17)
B9C C10C B6C 113.59(18)
B6C C10C H10E 118.7
C2D C7D H7DA 109.5
C2D C7D H7DB 109.5
C2D C7D H7DC 109.5
H7DA C7D H7DB 109.5
H7DA C7D H7DC 109.5
H7DB C7D H7DC 109.5
B2A C10A H10B 117.6
B2A C10A B3A 62.70(14)
B2A C10A B9A 63.51(14)
B2A C10A B10A 114.16(17)
B2A C10A B6A 113.82(18)
B3A C10A H10B 117.6
B3A C10A B6A 62.39(14)
B9A C10A H10B 117.7
B9A C10A B3A 115.19(17)
B9A C10A B10A 61.92(14)
B9A C10A B6A 113.39(18)
B10A C10A H10B 118.6
B10A C10A B3A 113.89(18)
B10A C10A B6A 61.88(15)
B6A C10A H10B 118.8
C2C C7C H7CA 109.5
C2C C7C H7CB 109.5
C2C C7C H7CC 109.5
H7CA C7C H7CB 109.5
H7CA C7C H7CC 109.5
H7CB C7C H7CC 109.5
C2B C7B H7BA 109.5
C2B C7B H7BB 109.5
C2B C7B H7BC 109.5
H7BA C7B H7BB 109.5
H7BA C7B H7BC 109.5
H7BB C7B H7BC 109.5
O1D B1D C9D 119.19(18)
O1D B1D B5D 121.34(17)
O1D B1D B3D 127.14(18)
O1D B1D B4D 128.96(18)
O1D B1D B2D 119.07(17)
C9D B1D B5D 57.23(12)
C9D B1D B3D 103.73(16)
C9D B1D B4D 103.12(16)
C9D B1D B2D 57.99(13)
B5D B1D B3D 106.98(17)
B5D B1D B4D 59.72(14)
B4D B1D B3D 59.67(14)
B2D B1D B5D 105.82(16)
B2D B1D B3D 59.74(14)
B2D B1D B4D 106.70(17)
C4D C8D H8DA 109.5
C4D C8D H8DB 109.5
C4D C8D H8DC 109.5
H8DA C8D H8DB 109.5
H8DA C8D H8DC 109.5
H8DB C8D H8DC 109.5
O1C B1C C9C 119.45(17)
O1C B1C B3C 128.26(18)
O1C B1C B5C 119.57(18)
O1C B1C B2C 120.51(18)
O1C B1C B4C 127.67(19)
C9C B1C B3C 102.74(16)
C9C B1C B5C 57.98(13)
C9C B1C B2C 57.14(13)
C9C B1C B4C 103.36(16)
B3C B1C B5C 107.36(16)
B3C B1C B2C 59.30(14)
B3C B1C B4C 60.47(14)
B5C B1C B2C 106.05(17)
B5C B1C B4C 59.64(14)
B4C B1C B2C 107.15(17)
O1A B1A C9A 120.50(17)
O1A B1A B2A 121.65(18)
O1A B1A B3A 128.03(18)
O1A B1A B4A 126.21(19)
O1A B1A B5A 119.33(18)
C9A B1A B2A 57.06(13)
C9A B1A B3A 102.60(16)
C9A B1A B4A 103.60(16)
C9A B1A B5A 58.16(13)
B3A B1A B2A 59.22(13)
B3A B1A B5A 107.16(16)
B4A B1A B2A 107.22(17)
B4A B1A B3A 60.43(14)
B4A B1A B5A 59.64(14)
B5A B1A B2A 106.06(17)
O1B B1B C9B 119.63(19)
O1B B1B B3B 127.75(19)
O1B B1B B5B 120.72(18)
O1B B1B B2B 120.25(18)
O1B B1B B4B 128.39(18)
C9B B1B B3B 103.41(16)
C9B B1B B5B 57.09(13)
C9B B1B B2B 57.78(13)
C9B B1B B4B 102.69(16)
B5B B1B B3B 106.64(17)
B2B B1B B3B 59.68(14)
B2B B1B B5B 105.45(17)
B2B B1B B4B 106.42(17)
B4B B1B B3B 59.61(14)
B4B B1B B5B 59.45(14)
C2A C7A H7AA 109.5
C2A C7A H7AB 109.5
C2A C7A H7AC 109.5
H7AA C7A H7AB 109.5
H7AA C7A H7AC 109.5
H7AB C7A H7AC 109.5
C9D B5D C10D 101.90(16)
C9D B5D B1D 60.37(13)
C9D B5D H5DA 124.8
C9D B5D B4D 105.84(16)
C9D B5D B6D 58.41(14)
C10D B5D B1D 106.10(17)
C10D B5D H5DA 125.0
C10D B5D B4D 59.23(14)
C10D B5D B6D 58.76(14)
B1D B5D H5DA 120.8
B1D B5D B6D 109.48(17)
B4D B5D B1D 60.14(13)
B4D B5D H5DA 121.7
B4D B5D B6D 108.53(18)
B6D B5D H5DA 121.0
C9A B2A B1A 60.08(13)
C9A B2A H2A 125.3
C9A B2A B3A 105.41(17)
C9A B2A B9A 58.05(14)
C10A B2A C9A 101.39(16)
C10A B2A B1A 105.83(17)
C10A B2A H2A 125.0
C10A B2A B3A 59.53(13)
C10A B2A B9A 58.77(13)
B1A B2A H2A 121.2
B3A B2A B1A 59.87(13)
B3A B2A H2A 121.7
B3A B2A B9A 108.73(17)
B9A B2A B1A 109.03(18)
B9A B2A H2A 121.1
B10C B7C H7C 121.8
B10C B7C B4C 108.25(18)
B10C B7C B6C 60.06(15)
B5C B7C H7C 122.0
B5C B7C B10C 107.59(18)
B5C B7C B4C 60.07(14)
B5C B7C B8C 60.14(14)
B5C B7C B6C 107.35(17)
B4C B7C H7C 121.3
B8C B7C H7C 121.5
B8C B7C B10C 59.77(15)
B8C B7C B4C 108.62(17)
B8C B7C B6C 107.85(19)
B6C B7C H7C 122.1
B6C B7C B4C 59.82(14)
C10C B10C B7C 105.24(17)
C10C B10C H10F 124.5
C10C B10C B8C 105.16(17)
C10C B10C B9C 58.63(14)
C10C B10C B6C 58.94(14)
B7C B10C H10F 122.0
B7C B10C B6C 59.97(15)
B8C B10C B7C 60.05(15)
B8C B10C H10F 122.1
B8C B10C B6C 108.00(19)
B9C B10C B7C 108.75(18)
B9C B10C H10F 121.1
B9C B10C B8C 60.61(15)
B9C B10C B6C 108.22(18)
B6C B10C H10F 121.5
B1B B3B H3BA 121.2
B2B B3B B1B 59.88(14)
B2B B3B H3BA 122.4
B2B B3B B8B 60.00(15)
B2B B3B B9B 107.06(18)
B4B B3B B1B 60.01(13)
B4B B3B H3BA 122.3
B4B B3B B2B 106.89(18)
B4B B3B B8B 107.37(18)
B4B B3B B9B 59.95(14)
B8B B3B B1B 108.53(18)
B8B B3B H3BA 121.8
B9B B3B B1B 108.37(18)
B9B B3B H3BA 122.0
B9B B3B B8B 59.43(15)
C10C B3C B1C 105.31(17)
C10C B3C H3CA 124.6
C10C B3C B2C 57.86(13)
C10C B3C B4C 104.96(17)
C10C B3C B6C 59.01(14)
B1C B3C H3CA 121.8
B1C B3C B4C 60.01(14)
B2C B3C B1C 60.75(14)
B2C B3C H3CA 121.9
B2C B3C B4C 107.93(17)
B2C B3C B6C 107.12(17)
B4C B3C H3CA 122.4
B6C B3C B1C 107.85(17)
B6C B3C H3CA 121.9
B6C B3C B4C 59.59(15)
C10A B3A B1A 105.29(16)
C10A B3A B2A 57.77(13)
C10A B3A H3AA 124.5
C10A B3A B4A 105.20(17)
C10A B3A B6A 59.05(14)
B1A B3A H3AA 122.0
B1A B3A B4A 59.77(13)
B1A B3A B6A 107.68(17)
B2A B3A B1A 60.92(13)
B2A B3A H3AA 121.8
B2A B3A B4A 108.03(17)
B2A B3A B6A 107.08(17)
B4A B3A H3AA 122.3
B6A B3A H3AA 121.9
B6A B3A B4A 59.77(15)
C9B B5B C10B 101.79(17)
C9B B5B B1B 60.38(13)
C9B B5B H5BA 124.8
C9B B5B B4B 105.80(17)
C9B B5B B6B 58.37(14)
C10B B5B B1B 106.24(18)
C10B B5B H5BA 125.0
C10B B5B B4B 59.26(14)
C10B B5B B6B 58.49(14)
B1B B5B H5BA 120.7
B4B B5B B1B 60.24(14)
B4B B5B H5BA 121.8
B4B B5B B6B 108.26(18)
B6B B5B B1B 109.41(17)
B6B B5B H5BA 121.3
C9C B5C B1C 59.56(13)
C9C B5C B7C 104.15(18)
C9C B5C H5CA 125.0
C9C B5C B4C 104.99(17)
C9C B5C B8C 58.35(14)
B1C B5C H5CA 120.6
B7C B5C B1C 108.68(17)
B7C B5C H5CA 122.5
B7C B5C B4C 60.31(14)
B7C B5C B8C 60.03(14)
B4C B5C B1C 60.20(13)
B4C B5C H5CA 122.0
B8C B5C B1C 109.18(18)
B8C B5C H5CA 121.1
B8C B5C B4C 108.73(18)
C9C B2C B1C 59.78(13)
C9C B2C B3C 105.26(18)
C9C B2C H2C 125.2
C9C B2C B9C 58.56(14)
C10C B2C C9C 101.62(17)
C10C B2C B1C 105.98(17)
C10C B2C B3C 59.54(14)
C10C B2C H2C 124.9
C10C B2C B9C 58.69(14)
B1C B2C H2C 121.1
B3C B2C B1C 59.95(14)
B3C B2C H2C 121.7
B3C B2C B9C 108.73(17)
B9C B2C B1C 109.26(18)
B9C B2C H2C 120.9
B1D B3D H3DA 121.4
B4D B3D B1D 59.82(13)
B4D B3D H3DA 122.1
B4D B3D B9D 60.29(14)
B4D B3D B2D 106.84(17)
B4D B3D B8D 107.42(18)
B9D B3D B1D 108.31(17)
B9D B3D H3DA 121.9
B2D B3D B1D 59.77(14)
B2D B3D H3DA 122.5
B2D B3D B9D 106.97(18)
B2D B3D B8D 59.84(15)
B8D B3D B1D 108.14(18)
B8D B3D H3DA 122.0
B8D B3D B9D 59.32(14)
C10D B4D B1D 105.57(17)
C10D B4D B5D 58.55(13)
C10D B4D B3D 105.13(17)
C10D B4D H4D 124.5
C10D B4D B9D 58.69(14)
B1D B4D H4D 121.6
B1D B4D B9D 108.68(17)
B5D B4D B1D 60.13(13)
B5D B4D B3D 107.96(17)
B5D B4D H4D 121.8
B5D B4D B9D 107.54(17)
B3D B4D B1D 60.51(14)
B3D B4D H4D 122.1
B3D B4D B9D 60.07(14)
B9D B4D H4D 121.5
B1A B4A B3A 59.80(13)
B1A B4A H4A 121.3
B1A B4A B7A 108.39(18)
B1A B4A B6A 107.75(18)
B3A B4A H4A 122.1
B5A B4A B1A 60.39(14)
B5A B4A B3A 107.25(18)
B5A B4A H4A 122.4
B5A B4A B7A 59.44(14)
B5A B4A B6A 106.56(18)
B7A B4A B3A 107.63(19)
B7A B4A H4A 121.8
B6A B4A B3A 59.83(14)
B6A B4A H4A 122.4
B6A B4A B7A 59.54(15)
C9A B9A C10A 100.89(17)
C9A B9A B2A 58.43(13)
C9A B9A H9AA 125.7
C9A B9A B10A 104.42(19)
C9A B9A B8A 58.82(14)
C10A B9A B2A 57.73(13)
C10A B9A H9AA 125.4
C10A B9A B10A 59.39(14)
C10A B9A B8A 105.23(19)
B2A B9A H9AA 121.9
B10A B9A B2A 107.39(18)
B10A B9A H9AA 122.1
B10A B9A B8A 59.86(15)
B8A B9A B2A 107.75(18)
B8A B9A H9AA 121.9
B1C B4C B3C 59.52(13)
B1C B4C H4C 121.7
B7C B4C B1C 108.09(17)
B7C B4C B3C 107.47(19)
B7C B4C H4C 121.8
B3C B4C H4C 122.4
B5C B4C B1C 60.16(13)
B5C B4C B7C 59.61(14)
B5C B4C B3C 107.02(17)
B5C B4C H4C 122.3
B6C B4C B1C 107.45(18)
B6C B4C B7C 59.90(14)
B6C B4C B3C 59.58(14)
B6C B4C B5C 107.05(18)
B6C B4C H4C 122.2
C10D B9D B3D 104.80(18)
C10D B9D B4D 58.68(13)
C10D B9D H9DA 124.7
C10D B9D B8D 104.72(18)
C10D B9D B10D 58.70(14)
B3D B9D B4D 59.64(14)
B3D B9D H9DA 122.3
B4D B9D H9DA 121.8
B8D B9D B3D 60.26(15)
B8D B9D B4D 107.65(18)
B8D B9D H9DA 122.4
B8D B9D B10D 59.92(15)
B10D B9D B3D 108.16(18)
B10D B9D B4D 107.74(19)
B10D B9D H9DA 121.5
C9D B2D B1D 60.01(12)
C9D B2D B3D 105.83(17)
C9D B2D H2D 124.3
C9D B2D B7D 58.66(13)
C9D B2D B8D 104.86(17)
B1D B2D H2D 120.2
B1D B2D B7D 109.64(17)
B3D B2D B1D 60.48(13)
B3D B2D H2D 121.8
B3D B2D B7D 108.81(18)
B7D B2D H2D 121.0
B8D B2D B1D 108.98(17)
B8D B2D B3D 60.17(14)
B8D B2D H2D 122.3
B8D B2D B7D 60.10(15)
C9B B2B B1B 60.19(13)
C9B B2B B3B 105.81(17)
C9B B2B H2B 124.3
C9B B2B B8B 104.89(18)
C9B B2B B7B 58.58(14)
B1B B2B H2B 120.1
B1B B2B B8B 109.24(18)
B3B B2B B1B 60.44(14)
B3B B2B H2B 121.9
B3B B2B B8B 60.32(15)
B3B B2B B7B 108.58(19)
B8B B2B H2B 122.2
B7B B2B B1B 109.65(17)
B7B B2B H2B 121.2
B7B B2B B8B 59.92(15)
C10B B4B B1B 105.66(17)
C10B B4B B3B 105.15(17)
C10B B4B B5B 58.44(14)
C10B B4B H4B 124.4
C10B B4B B9B 58.85(14)
B1B B4B H4B 121.6
B3B B4B B1B 60.37(14)
B3B B4B H4B 122.2
B5B B4B B1B 60.31(13)
B5B B4B B3B 107.91(17)
B5B B4B H4B 121.8
B5B B4B B9B 107.65(18)
B9B B4B B1B 108.79(17)
B9B B4B B3B 60.11(15)
B9B B4B H4B 121.4
C9A B5A B1A 59.89(13)
C9A B5A B4A 105.17(17)
C9A B5A H5AA 124.8
C9A B5A B7A 104.53(18)
C9A B5A B8A 58.22(14)
B1A B5A H5AA 120.5
B4A B5A B1A 59.97(13)
B4A B5A H5AA 121.9
B4A B5A B8A 108.95(18)
B7A B5A B1A 109.04(18)
B7A B5A B4A 60.68(15)
B7A B5A H5AA 122.1
B7A B5A B8A 60.22(15)
B8A B5A B1A 109.32(19)
B8A B5A H5AA 121.0
C10A B10A B9A 58.69(14)
C10A B10A H10C 124.4
C10A B10A B7A 105.37(18)
C10A B10A B8A 105.26(17)
C10A B10A B6A 59.31(14)
B9A B10A H10C 121.0
B9A B10A B7A 108.85(18)
B9A B10A B8A 60.58(15)
B9A B10A B6A 108.60(18)
B7A B10A H10C 122.1
B8A B10A H10C 122.1
B8A B10A B7A 60.16(16)
B8A B10A B6A 108.13(19)
B6A B10A H10C 121.3
B6A B10A B7A 59.81(16)
C9C B8C B7C 104.39(17)
C9C B8C B10C 103.56(17)
C9C B8C B5C 58.88(14)
C9C B8C H8C 125.2
C9C B8C B9C 58.39(14)
B7C B8C B5C 59.83(14)
B7C B8C H8C 122.4
B7C B8C B9C 107.78(18)
B10C B8C B7C 60.18(15)
B10C B8C B5C 107.67(18)
B10C B8C H8C 123.0
B10C B8C B9C 59.28(15)
B5C B8C H8C 121.4
B5C B8C B9C 108.01(18)
B9C B8C H8C 121.7
C9D B7D B2D 58.56(13)
C9D B7D H7D 124.9
C9D B7D B8D 104.55(17)
C9D B7D B10D 104.36(17)
C9D B7D B6D 58.53(14)
B2D B7D H7D 121.8
B2D B7D B8D 59.80(15)
B8D B7D H7D 122.4
B10D B7D B2D 107.32(18)
B10D B7D H7D 122.7
B10D B7D B8D 59.74(15)
B6D B7D B2D 107.65(17)
B6D B7D H7D 121.5
B6D B7D B8D 107.98(18)
B6D B7D B10D 60.10(15)
B3D B8D H8D 121.2
B9D B8D B3D 60.43(15)
B9D B8D B2D 107.98(17)
B9D B8D B7D 108.30(18)
B9D B8D H8D 121.5
B9D B8D B10D 60.23(15)
B2D B8D B3D 60.00(14)
B2D B8D B7D 60.10(15)
B2D B8D H8D 122.0
B7D B8D B3D 108.67(18)
B7D B8D H8D 121.5
B10D B8D B3D 108.55(18)
B10D B8D B2D 107.50(18)
B10D B8D B7D 59.67(15)
B10D B8D H8D 121.9
C10D B10D B9D 59.17(14)
C10D B10D B7D 105.20(18)
C10D B10D B8D 105.03(17)
C10D B10D H10A 124.4
C10D B10D B6D 59.13(15)
B9D B10D H10A 121.0
B7D B10D B9D 108.72(19)
B7D B10D B8D 60.59(15)
B7D B10D H10A 122.0
B7D B10D B6D 59.91(15)
B8D B10D B9D 59.85(15)
B8D B10D H10A 122.2
B8D B10D B6D 108.51(19)
B6D B10D B9D 108.95(18)
B6D B10D H10A 121.1
C9C B9C C10C 100.73(17)
C9C B9C B10C 104.28(19)
C9C B9C B2C 58.12(14)
C9C B9C B8C 58.51(14)
C9C B9C H9CA 126.0
C10C B9C B10C 59.59(14)
C10C B9C B2C 57.94(14)
C10C B9C B8C 105.50(18)
C10C B9C H9CA 125.2
B10C B9C B2C 107.67(19)
B10C B9C B8C 60.10(15)
B10C B9C H9CA 121.9
B2C B9C H9CA 121.9
B8C B9C B2C 107.49(19)
B8C B9C H9CA 121.9
B3B B8B H8B 121.6
B2B B8B B3B 59.67(15)
B2B B8B H8B 122.4
B9B B8B B3B 60.04(15)
B9B B8B B2B 107.28(18)
B9B B8B H8B 121.8
B9B B8B B7B 107.80(19)
B10B B8B B3B 108.09(18)
B10B B8B B2B 107.10(19)
B10B B8B H8B 122.0
B10B B8B B9B 60.20(15)
B10B B8B B7B 59.50(15)
B7B B8B B3B 108.03(18)
B7B B8B B2B 59.88(15)
B7B B8B H8B 121.8
B4A B7A H7A 121.5
B5A B7A B4A 59.88(14)
B5A B7A B10A 107.17(19)
B5A B7A H7A 122.1
B5A B7A B8A 60.29(15)
B5A B7A B6A 107.28(18)
B10A B7A B4A 107.76(19)
B10A B7A H7A 122.3
B8A B7A B4A 108.37(18)
B8A B7A B10A 59.32(15)
B8A B7A H7A 121.8
B6A B7A B4A 60.02(15)
B6A B7A B10A 59.62(15)
B6A B7A H7A 122.2
B6A B7A B8A 107.30(19)
C10B B9B B3B 105.03(18)
C10B B9B B4B 58.87(14)
C10B B9B B8B 104.70(18)
C10B B9B H9BA 124.7
C10B B9B B10B 58.40(14)
B3B B9B H9BA 122.0
B4B B9B B3B 59.95(14)
B4B B9B H9BA 121.5
B8B B9B B3B 60.53(15)
B8B B9B B4B 108.24(19)
B8B B9B H9BA 122.2
B8B B9B B10B 59.83(15)
B10B B9B B3B 108.20(19)
B10B B9B B4B 107.77(19)
B10B B9B H9BA 121.7
C9A B8A B9A 58.04(14)
C9A B8A B5A 59.14(14)
C9A B8A B10A 103.59(17)
C9A B8A B7A 104.67(17)
C9A B8A H8A 125.2
B9A B8A B5A 107.85(18)
B9A B8A B7A 108.31(19)
B9A B8A H8A 121.6
B5A B8A H8A 121.6
B10A B8A B9A 59.56(15)
B10A B8A B5A 107.49(18)
B10A B8A B7A 60.52(16)
B10A B8A H8A 122.8
B7A B8A B5A 59.49(15)
B7A B8A H8A 122.1
C10B B10B B8B 105.41(18)
C10B B10B B9B 59.18(15)
C10B B10B H10H 124.3
C10B B10B B7B 105.09(18)
C10B B10B B6B 59.08(15)
B8B B10B B9B 59.97(15)
B8B B10B H10H 121.9
B9B B10B H10H 121.1
B7B B10B B8B 60.58(15)
B7B B10B B9B 108.47(19)
B7B B10B H10H 122.2
B6B B10B B8B 108.68(19)
B6B B10B B9B 108.77(19)
B6B B10B H10H 121.1
B6B B10B B7B 59.83(15)
C9B B7B B2B 58.61(14)
C9B B7B B8B 105.13(18)
C9B B7B B10B 104.61(17)
C9B B7B H7B 124.7
C9B B7B B6B 58.73(14)
B2B B7B B8B 60.20(15)
B2B B7B H7B 121.6
B8B B7B H7B 122.0
B10B B7B B2B 107.68(19)
B10B B7B B8B 59.92(15)
B10B B7B H7B 122.6
B6B B7B B2B 107.86(18)
B6B B7B B8B 108.26(19)
B6B B7B B10B 59.96(15)
B6B B7B H7B 121.4
C9B B6B C10B 101.43(17)
C9B B6B B5B 58.00(13)
C9B B6B B10B 105.19(19)
C9B B6B B7B 59.24(14)
C9B B6B H6B 125.3
C10B B6B B5B 58.38(14)
C10B B6B B10B 58.98(15)
C10B B6B B7B 105.31(19)
C10B B6B H6B 125.2
B5B B6B H6B 122.0
B10B B6B B5B 107.54(19)
B10B B6B H6B 121.9
B7B B6B B5B 107.63(18)
B7B B6B B10B 60.21(15)
B7B B6B H6B 121.8
C10C B6C B7C 105.09(17)
C10C B6C B10C 58.76(14)
C10C B6C B3C 58.81(14)
C10C B6C B4C 105.75(17)
C10C B6C H6C 124.5
B7C B6C B10C 59.96(14)
B7C B6C H6C 122.1
B10C B6C H6C 121.5
B3C B6C B7C 108.74(17)
B3C B6C B10C 108.25(18)
B3C B6C B4C 60.82(14)
B3C B6C H6C 121.0
B4C B6C B7C 60.27(14)
B4C B6C B10C 108.53(18)
B4C B6C H6C 121.6
C9D B6D C10D 101.12(17)
C9D B6D B5D 57.84(13)
C9D B6D B7D 59.18(14)
C9D B6D B10D 104.78(18)
C9D B6D H6D 125.5
C10D B6D B5D 58.29(14)
C10D B6D B7D 105.06(18)
C10D B6D B10D 58.86(14)
C10D B6D H6D 125.3
B5D B6D H6D 122.1
B7D B6D B5D 107.41(18)
B7D B6D B10D 59.99(15)
B7D B6D H6D 121.9
B10D B6D B5D 107.24(19)
B10D B6D H6D 122.2
C10A B6A B3A 58.57(14)
C10A B6A B4A 105.32(17)
C10A B6A B10A 58.82(14)
C10A B6A B7A 105.58(18)
C10A B6A H6A 124.6
B3A B6A H6A 121.3
B4A B6A B3A 60.40(14)
B4A B6A H6A 121.8
B10A B6A B3A 108.20(18)
B10A B6A B4A 108.86(18)
B10A B6A B7A 60.57(15)
B10A B6A H6A 121.1
B7A B6A B3A 108.81(18)
B7A B6A B4A 60.45(15)
B7A B6A H6A 121.6

loop_
_geom_bond_atom_site_label_1
_geom_bond_atom_site_label_2
_geom_bond_distance
O1D C6D 1.395(2)
O1D B1D 1.415(3)
O1A C6A 1.401(2)
O1A B1A 1.400(3)
O1C C6C 1.401(2)
O1C B1C 1.404(3)
O1B C6B 1.400(2)
O1B B1B 1.410(3)
C6C C1C 1.391(3)
C6C C5C 1.393(3)
C5B H5B 0.9500
C5B C6B 1.398(3)
C5B C4B 1.398(3)
C1D H1D 0.9500
C1D C6D 1.401(3)
C1D C2D 1.393(3)
C6B C1B 1.392(3)
C6D C5D 1.393(3)
C4B C3B 1.410(3)
C4B C8B 1.516(3)
C6A C1A 1.392(3)
C6A C5A 1.398(3)
C2B C1B 1.398(3)
C2B C3B 1.399(3)
C2B C7B 1.517(3)
C5D H5D 0.9500
C5D C4D 1.395(3)
C2D C3D 1.409(3)
C2D C7D 1.516(3)
C1C H1C 0.9500
C1C C2C 1.405(3)
C5C H5C 0.9500
C5C C4C 1.401(3)
C4D C3D 1.403(3)
C4D C8D 1.514(3)
C1B H1B 0.9500
C3B H3B 0.9500
C1A H1A 0.9500
C1A C2A 1.403(3)
C5A H5A 0.9500
C5A C4A 1.403(3)
C2A C3A 1.398(3)
C2A C7A 1.512(3)
C3C H3C 0.9500
C3C C4C 1.406(3)
C3C C2C 1.397(3)
C3A H3A 0.9500
C3A C4A 1.408(3)
C4C C8C 1.516(3)
C4A C8A 1.509(3)
C2C C7C 1.515(3)
C9D H9D 1.1200
C9D B1D 1.752(3)
C9D B5D 1.695(3)
C9D B2D 1.715(3)
C9D B7D 1.717(3)
C9D B6D 1.705(3)
C3D H3D 0.9500
C9B H9B 1.1200
C9B B1B 1.757(3)
C9B B5B 1.697(3)
C9B B2B 1.713(3)
C9B B7B 1.712(3)
C9B B6B 1.703(3)
C9A H9A 1.1200
C9A B1A 1.759(3)
C9A B2A 1.703(3)
C9A B9A 1.696(3)
C9A B5A 1.727(3)
C9A B8A 1.710(3)
C8B H8BA 0.9800
C8B H8BB 0.9800
C8B H8BC 0.9800
C8C H8CA 0.9800
C8C H8CB 0.9800
C8C H8CC 0.9800
C8A H8AA 0.9800
C8A H8AB 0.9800
C8A H8AC 0.9800
C10D H10D 1.1200
C10D B5D 1.715(3)
C10D B4D 1.727(3)
C10D B9D 1.728(4)
C10D B10D 1.719(3)
C10D B6D 1.724(4)
C10B H10G 1.1200
C10B B5B 1.711(3)
C10B B4B 1.726(3)
C10B B9B 1.725(4)
C10B B10B 1.711(3)
C10B B6B 1.713(4)
C9C H9C 1.1200
C9C B1C 1.745(3)
C9C B5C 1.716(3)
C9C B2C 1.696(3)
C9C B8C 1.706(3)
C9C B9C 1.704(4)
C10C H10E 1.1200
C10C B10C 1.723(3)
C10C B3C 1.723(3)
C10C B2C 1.692(3)
C10C B9C 1.706(4)
C10C B6C 1.726(4)
C7D H7DA 0.9800
C7D H7DB 0.9800
C7D H7DC 0.9800
C10A H10B 1.1200
C10A B2A 1.690(3)
C10A B3A 1.722(3)
C10A B9A 1.709(3)
C10A B10A 1.721(3)
C10A B6A 1.730(4)
C7C H7CA 0.9800
C7C H7CB 0.9800
C7C H7CC 0.9800
C7B H7BA 0.9800
C7B H7BB 0.9800
C7B H7BC 0.9800
B1D B5D 1.786(3)
B1D B3D 1.799(3)
B1D B4D 1.786(3)
B1D B2D 1.786(3)
C8D H8DA 0.9800
C8D H8DB 0.9800
C8D H8DC 0.9800
B1C B3C 1.786(3)
B1C B5C 1.794(3)
B1C B2C 1.800(3)
B1C B4C 1.795(3)
B1A B2A 1.805(3)
B1A B3A 1.787(3)
B1A B4A 1.786(3)
B1A B5A 1.794(3)
B1B B3B 1.798(3)
B1B B5B 1.793(3)
B1B B2B 1.788(3)
B1B B4B 1.792(3)
C7A H7AA 0.9800
C7A H7AB 0.9800
C7A H7AC 0.9800
B5D H5DA 1.1200
B5D B4D 1.779(4)
B5D B6D 1.795(3)
B2A H2A 1.1200
B2A B3A 1.775(3)
B2A B9A 1.789(3)
B7C H7C 1.1200
B7C B10C 1.783(4)
B7C B5C 1.777(3)
B7C B4C 1.789(3)
B7C B8C 1.780(4)
B7C B6C 1.783(4)
B10C H10F 1.1200
B10C B8C 1.775(4)
B10C B9C 1.761(4)
B10C B6C 1.784(4)
B3B H3BA 1.1200
B3B B2B 1.785(4)
B3B B4B 1.785(4)
B3B B8B 1.797(4)
B3B B9B 1.788(4)
B3C H3CA 1.1200
B3C B2C 1.774(4)
B3C B4C 1.803(4)
B3C B6C 1.781(3)
B3A H3AA 1.1200
B3A B4A 1.798(4)
B3A B6A 1.788(3)
B5B H5BA 1.1200
B5B B4B 1.778(4)
B5B B6B 1.792(4)
B5C H5CA 1.1200
B5C B4C 1.785(4)
B5C B8C 1.782(4)
B2C H2C 1.1200
B2C B9C 1.785(4)
B3D H3DA 1.1200
B3D B4D 1.784(3)
B3D B9D 1.791(4)
B3D B2D 1.785(4)
B3D B8D 1.788(4)
B4D H4D 1.1200
B4D B9D 1.795(3)
B4A H4A 1.1200
B4A B5A 1.780(4)
B4A B7A 1.794(4)
B4A B6A 1.787(4)
B9A H9AA 1.1200
B9A B10A 1.765(4)
B9A B8A 1.783(4)
B4C H4C 1.1200
B4C B6C 1.781(4)
B9D H9DA 1.1200
B9D B8D 1.771(4)
B9D B10D 1.778(4)
B2D H2D 1.1200
B2D B7D 1.788(4)
B2D B8D 1.782(4)
B2B H2B 1.1200
B2B B8B 1.791(4)
B2B B7B 1.785(4)
B4B H4B 1.1200
B4B B9B 1.785(4)
B5A H5AA 1.1200
B5A B7A 1.772(4)
B5A B8A 1.787(4)
B10A H10C 1.1200
B10A B7A 1.792(4)
B10A B8A 1.770(4)
B10A B6A 1.775(4)
B8C H8C 1.1200
B8C B9C 1.784(4)
B7D H7D 1.1200
B7D B8D 1.788(4)
B7D B10D 1.771(4)
B7D B6D 1.770(4)
B8D H8D 1.1200
B8D B10D 1.773(4)
B10D H10A 1.1200
B10D B6D 1.773(4)
B9C H9CA 1.1200
B8B H8B 1.1200
B8B B9B 1.777(4)
B8B B10B 1.774(4)
B8B B7B 1.786(4)
B7A H7A 1.1200
B7A B8A 1.785(4)
B7A B6A 1.778(4)
B9B H9BA 1.1200
B9B B10B 1.781(4)
B8A H8A 1.1200
B10B H10H 1.1200
B10B B7B 1.767(4)
B10B B6B 1.762(4)
B7B H7B 1.1200
B7B B6B 1.760(4)
B6B H6B 1.1200
B6C H6C 1.1200
B6D H6D 1.1200
B6A H6A 1.1200
